data_4109183
loop_
_publ_author_name
'Anna F. A. Peacock'
'Simon Parsons'
'Peter J. Sadler'

_publ_contact_author_email a.f.a.peacock@sms.chem.ed.ac.uk
_publ_contact_author_name 'Anna Peacock'
_publ_section_title
;
 Tuning the Hydrolytic Aqueous Chemistry of Osmium Arene Complexes with
 N,O-Chelating Ligands to Achieve Cancer Cell Cytotoxicity
;
_journal_name_full 'Journal of the American Chemical Society'
_journal_page_first 3348
_journal_page_last 3357
_journal_paper_doi 10.1021/ja068335p
_journal_volume 129
_journal_year 2007
_chemical_absolute_configuration unk
_chemical_formula_moiety 'C23 H27 F6 N6 O3 Os1 P1'
_chemical_formula_sum 'C23 H27 F6 N6 O3 Os P'
_chemical_formula_weight 770.67
_space_group_IT_number 33
_symmetry_cell_setting orthorhombic
_symmetry_space_group_name_Hall 'P 2c -2n'
_symmetry_space_group_name_H-M 'P n a 21'
_atom_sites_solution_hydrogens geom
_atom_sites_solution_primary direct
_audit_creation_date 06-09-25
_audit_creation_method CRYSTALS_ver_12.80
_cell_angle_alpha 90
_cell_angle_beta 90
_cell_angle_gamma 90
_cell_formula_units_Z 4
_cell_length_a 19.0626(3)
_cell_length_b 8.49080(10)
_cell_length_c 16.3786(3)
_cell_measurement_reflns_used 9593
_cell_measurement_temperature 150
_cell_measurement_theta_max 30
_cell_measurement_theta_min 2
_cell_volume 2650.99(7)
_computing_cell_refinement 'SAINT (Siemens ,1995)'
_computing_data_collection 'SMART (Siemens, 1993)'
_computing_data_reduction 'SAINT (Siemens ,1995)'
_computing_molecular_graphics 'CAMERON (Watkin et al., 1996)'
_computing_publication_material 'CRYSTALS (Betteridge et al., 2003)'
_computing_structure_refinement 'CRYSTALS (Betteridge et al., 2003)'
_computing_structure_solution 'SIR92 (Altomare et al., 1994)'
_diffrn_ambient_temperature 150
_diffrn_measured_fraction_theta_full 0.999
_diffrn_measured_fraction_theta_max 0.999
_diffrn_measurement_device_type 'Bruker SMART'
_diffrn_measurement_method \w
_diffrn_radiation_monochromator graphite
_diffrn_radiation_type 'Mo K\a'
_diffrn_radiation_wavelength 0.71073
_diffrn_reflns_av_R_equivalents 0.037
_diffrn_reflns_limit_h_max 26
_diffrn_reflns_limit_h_min -26
_diffrn_reflns_limit_k_max 11
_diffrn_reflns_limit_k_min -11
_diffrn_reflns_limit_l_max 22
_diffrn_reflns_limit_l_min -23
_diffrn_reflns_number 51151
_diffrn_reflns_theta_full 30.022
_diffrn_reflns_theta_max 30.022
_diffrn_reflns_theta_min 2.137
_diffrn_standards_number 0
_exptl_absorpt_coefficient_mu 4.951
_exptl_absorpt_correction_T_max 0.35
_exptl_absorpt_correction_T_min 0.35
_exptl_absorpt_correction_type multi-scan
_exptl_absorpt_process_details 'SADABS (Siemens, 1996)'
_exptl_crystal_colour yellow
_exptl_crystal_density_diffrn 1.931
_exptl_crystal_description block
_exptl_crystal_F_000 1504
_exptl_crystal_size_max 0.33
_exptl_crystal_size_mid 0.21
_exptl_crystal_size_min 0.21
_refine_diff_density_max 2.08
_refine_diff_density_min -0.99
_refine_ls_extinction_method none
_refine_ls_goodness_of_fit_ref 0.7572
_refine_ls_hydrogen_treatment constr
_refine_ls_matrix_type full
_refine_ls_number_parameters 361
_refine_ls_number_reflns 7637
_refine_ls_number_restraints 1
_refine_ls_R_factor_all 0.0433
_refine_ls_R_factor_gt 0.0334
_refine_ls_shift/su_max 0.000281
_refine_ls_structure_factor_coef Fsqd
_refine_ls_weighting_details
;
 w=1/[\s^2^(F^2^) + 0.00 + 0.00P] 
where P=(max(Fo^2^,0) + 2Fc^2^)/3 
;
_refine_ls_weighting_scheme calc
_refine_ls_wR_factor_all 0.0805
_refine_ls_wR_factor_gt 0.0779
_refine_ls_wR_factor_ref 0.0805
_reflns_limit_h_max 26
_reflns_limit_h_min 0
_reflns_limit_k_max 11
_reflns_limit_k_min 0
_reflns_limit_l_max 22
_reflns_limit_l_min -22
_reflns_number_gt 6082
_reflns_number_total 7657
_reflns_threshold_expression I>2.00u(I)
_oxford_diffrn_Wilson_B_factor 0.00
_oxford_diffrn_Wilson_scale 0.00
_oxford_refine_ls_scale 0.23114(10)
_oxford_structure_analysis_title 'pna21 in Pna2(1)'
_cod_data_source_file ja068335prom20061121_054812.cif
_cod_data_source_block CRYSTALS_cif
_cod_original_sg_symbol_H-M 'P n a 21 '
_cod_original_formula_sum 'C23 H27 F6 N6 O3 Os1 P1'
_cod_database_code 4109183

loop_
_symmetry_equiv_pos_as_xyz
x,y,z
-x+1/2,y+1/2,z+1/2
x+1/2,-y+1/2,z
-x,-y,z+1/2

loop_
_atom_site_label
_atom_site_type_symbol
_atom_site_fract_x
_atom_site_fract_y
_atom_site_fract_z
_atom_site_U_iso_or_equiv
_atom_site_occupancy
_atom_site_adp_type
_atom_site_refinement_flags_posn
Os1 Os 0.234247(9) -0.317996(19) 0.19988(5) 0.0159 1.0000 Uani .
C11 C 0.1872(4) -0.4081(8) 0.3130(4) 0.0253 1.0000 Uani .
C21 C 0.1672(4) -0.2459(9) 0.3023(4) 0.0268 1.0000 Uani .
C31 C 0.2197(5) -0.1301(11) 0.2875(5) 0.0192 1.0000 Uani .
C41 C 0.2928(3) -0.1671(7) 0.2880(3) 0.0212 1.0000 Uani .
C51 C 0.3114(3) -0.3308(8) 0.2985(4) 0.0217 1.0000 Uani .
C61 C 0.2594(4) -0.4484(8) 0.3107(4) 0.0253 1.0000 Uani .
C71 C 0.1327(4) -0.5315(10) 0.3192(5) 0.0351 1.0000 Uani .
C81 C 0.3472(3) -0.0389(8) 0.2774(4) 0.0279 1.0000 Uani .
C91 C 0.3392(5) 0.0752(9) 0.3500(4) 0.0422 1.0000 Uani .
C101 C 0.4224(4) -0.0992(10) 0.2728(6) 0.0459 1.0000 Uani .
N12 N 0.3011(3) -0.4141(7) 0.1110(3) 0.0201 1.0000 Uani .
C22 C 0.3459(3) -0.5355(8) 0.1221(4) 0.0263 1.0000 Uani .
C32 C 0.3891(4) -0.5888(9) 0.0600(5) 0.0366 1.0000 Uani .
C42 C 0.3851(4) -0.5219(9) -0.0158(4) 0.0341 1.0000 Uani .
C52 C 0.3382(4) -0.3971(9) -0.0287(4) 0.0325 1.0000 Uani .
C62 C 0.2982(3) -0.3458(7) 0.0365(4) 0.0234 1.0000 Uani .
C72 C 0.2506(3) -0.2067(7) 0.0318(4) 0.0249 1.0000 Uani .
O82 O 0.2381(3) -0.1422(6) -0.0330(3) 0.0361 1.0000 Uani .
O92 O 0.2265(4) -0.1606(7) 0.1017(4) 0.0218 1.0000 Uani .
N13 N 0.1542(3) -0.4312(6) 0.1322(3) 0.0208 1.0000 Uani .
C23 C 0.1005(3) -0.3570(7) 0.0993(4) 0.0248 1.0000 Uani .
N33 N 0.0610(3) -0.4533(7) 0.0518(3) 0.0244 1.0000 Uani .
C43 C 0.0916(3) -0.5994(7) 0.0538(4) 0.0230 1.0000 Uani .
C53 C 0.1488(3) -0.5873(8) 0.1042(4) 0.0192 1.0000 Uani .
C63 C 0.1879(3) -0.7263(7) 0.1236(4) 0.0206 1.0000 Uani .
N73 N 0.1642(3) -0.8530(6) 0.0761(3) 0.0242 1.0000 Uani .
C83 C 0.1101(3) -0.8491(7) 0.0220(4) 0.0252 1.0000 Uani .
N93 N 0.0697(3) -0.7242(6) 0.0099(3) 0.0259 1.0000 Uani .
O103 O 0.2346(2) -0.7463(5) 0.1744(3) 0.0282 1.0000 Uani .
N113 N 0.0979(3) -0.9837(6) -0.0199(4) 0.0323 1.0000 Uani .
C123 C -0.0024(3) -0.4079(9) 0.0063(4) 0.0330 1.0000 Uani .
C133 C -0.0668(4) -0.4578(15) 0.0495(6) 0.0687 1.0000 Uani .
P1 P 0.51000(8) -0.5895(2) 0.26749(11) 0.0247 1.0000 Uani .
F1 F 0.4990(2) -0.4715(5) 0.1911(4) 0.0459 1.0000 Uani .
F2 F 0.5204(2) -0.7042(5) 0.3442(3) 0.0422 1.0000 Uani .
F3 F 0.5922(2) -0.5783(6) 0.2572(3) 0.0500 1.0000 Uani .
F4 F 0.4270(2) -0.6007(6) 0.2806(3) 0.0421 1.0000 Uani .
F5 F 0.5071(2) -0.7357(5) 0.2078(5) 0.0445 1.0000 Uani .
F6 F 0.5116(2) -0.4386(5) 0.3285(3) 0.0371 1.0000 Uani .
H211 H 0.1167 -0.2148 0.3054 0.0320 1.0000 Uiso R
H311 H 0.2049 -0.0191 0.2767 0.0240 1.0000 Uiso R
H511 H 0.3620 -0.3620 0.2974 0.0258 1.0000 Uiso R
H611 H 0.2739 -0.5608 0.3178 0.0302 1.0000 Uiso R
H811 H 0.3366 0.0199 0.2259 0.0333 1.0000 Uiso R
H911 H 0.3744 0.1620 0.3450 0.0508 1.0000 Uiso R
H912 H 0.3473 0.0167 0.4021 0.0508 1.0000 Uiso R
H913 H 0.2909 0.1208 0.3500 0.0508 1.0000 Uiso R
H1011 H 0.4551 -0.0082 0.2659 0.0555 1.0000 Uiso R
H1012 H 0.4341 -0.1566 0.3244 0.0555 1.0000 Uiso R
H1013 H 0.4272 -0.1724 0.2253 0.0555 1.0000 Uiso R
H221 H 0.3480 -0.5883 0.1766 0.0315 1.0000 Uiso R
H321 H 0.4231 -0.6763 0.0704 0.0440 1.0000 Uiso R
H421 H 0.4153 -0.5611 -0.0614 0.0406 1.0000 Uiso R
H521 H 0.3337 -0.3469 -0.0837 0.0390 1.0000 Uiso R
H231 H 0.0900 -0.2429 0.1085 0.0298 1.0000 Uiso R
H1231 H -0.0014 -0.4585 -0.0488 0.0397 1.0000 Uiso R
H1232 H -0.0031 -0.2908 0.0000 0.0397 1.0000 Uiso R
H1331 H -0.1090 -0.4251 0.0174 0.0819 1.0000 Uiso R
H1332 H -0.0666 -0.5749 0.0558 0.0819 1.0000 Uiso R
H1333 H -0.0682 -0.4073 0.1046 0.0819 1.0000 Uiso R
H711 H 0.1555 -0.6367 0.3261 0.0418 1.0000 Uiso R
H712 H 0.1021 -0.5092 0.3673 0.0418 1.0000 Uiso R
H713 H 0.1037 -0.5318 0.2683 0.0418 1.0000 Uiso R
H1131 H 0.1283 -1.0780 -0.0107 0.0387 1.0000 Uiso R
H1132 H 0.0586 -0.9887 -0.0602 0.0387 1.0000 Uiso R
H731 H 0.1895 -0.9554 0.0826 0.0293 1.0000 Uiso R

loop_
_atom_site_aniso_label
_atom_site_aniso_U_11
_atom_site_aniso_U_22
_atom_site_aniso_U_33
_atom_site_aniso_U_23
_atom_site_aniso_U_13
_atom_site_aniso_U_12
Os1 0.01882(7) 0.01316(7) 0.01567(7) 0.00005(19) -0.00089(19) 0.00060(7)
C11 0.036(4) 0.026(3) 0.014(3) 0.006(2) 0.004(2) -0.005(3)
C21 0.027(3) 0.034(3) 0.019(3) -0.005(3) 0.001(2) 0.001(3)
C31 0.021(3) 0.018(4) 0.019(3) -0.003(3) -0.002(2) 0.008(3)
C41 0.028(3) 0.019(3) 0.017(2) 0.000(2) -0.005(2) -0.003(3)
C51 0.022(3) 0.023(3) 0.020(3) 0.007(3) -0.001(2) 0.002(3)
C61 0.036(3) 0.020(3) 0.020(3) 0.002(2) -0.003(2) 0.001(3)
C71 0.038(4) 0.033(4) 0.034(4) 0.001(3) 0.006(3) -0.014(4)
C81 0.031(3) 0.022(3) 0.030(3) 0.000(3) -0.004(2) -0.006(3)
C91 0.056(5) 0.033(4) 0.038(4) -0.011(3) -0.002(3) -0.022(4)
C101 0.026(3) 0.037(4) 0.075(6) 0.006(4) -0.002(4) -0.003(3)
N12 0.022(3) 0.016(2) 0.023(2) -0.003(2) -0.003(2) -0.004(2)
C22 0.024(3) 0.027(3) 0.029(3) -0.007(3) -0.005(2) 0.005(3)
C32 0.033(4) 0.036(4) 0.041(4) -0.012(3) 0.000(3) 0.010(3)
C42 0.033(3) 0.039(4) 0.030(3) -0.015(3) 0.008(3) 0.002(3)
C52 0.040(4) 0.033(4) 0.025(3) -0.003(3) 0.004(3) 0.000(3)
C62 0.025(3) 0.024(3) 0.021(3) -0.004(2) 0.001(2) -0.002(2)
C72 0.030(3) 0.016(3) 0.029(3) 0.000(2) -0.001(2) -0.005(2)
O82 0.054(3) 0.033(3) 0.021(2) 0.0072(19) 0.001(2) 0.004(2)
O92 0.034(3) 0.011(3) 0.021(3) 0.0007(18) 0.002(2) 0.002(2)
N13 0.023(2) 0.019(2) 0.020(2) 0.0026(19) -0.0016(18) 0.002(2)
C23 0.023(3) 0.020(3) 0.031(3) 0.006(2) -0.005(2) 0.002(2)
N33 0.023(2) 0.027(3) 0.024(2) 0.005(2) -0.0031(19) 0.002(2)
C43 0.025(3) 0.022(3) 0.022(3) 0.004(2) -0.003(2) -0.002(2)
C53 0.022(3) 0.018(3) 0.018(3) -0.001(2) -0.003(2) -0.001(2)
C63 0.024(3) 0.017(3) 0.020(3) 0.000(2) -0.003(2) -0.003(2)
N73 0.030(3) 0.016(2) 0.026(3) 0.0009(19) -0.009(2) -0.001(2)
C83 0.031(3) 0.026(3) 0.019(3) 0.000(2) -0.003(2) -0.006(3)
N93 0.030(3) 0.024(3) 0.024(3) -0.004(2) -0.007(2) -0.002(2)
O103 0.032(2) 0.021(2) 0.032(2) 0.0008(17) -0.0111(18) 0.0016(19)
N113 0.045(3) 0.019(3) 0.033(3) -0.005(2) -0.012(2) -0.004(2)
C123 0.029(3) 0.036(4) 0.035(4) 0.006(3) -0.011(3) 0.004(3)
C133 0.025(4) 0.111(9) 0.070(6) 0.041(7) -0.002(4) 0.014(5)
P1 0.0236(7) 0.0251(8) 0.0254(7) -0.0019(6) -0.0013(6) 0.0010(6)
F1 0.076(3) 0.038(2) 0.025(3) 0.011(2) -0.007(3) -0.0072(19)
F2 0.047(3) 0.039(3) 0.040(2) 0.0129(19) -0.004(2) 0.013(2)
F3 0.028(2) 0.050(3) 0.072(3) -0.014(3) 0.008(2) -0.004(2)
F4 0.024(2) 0.045(3) 0.057(3) 0.007(2) -0.0036(19) 0.0013(19)
F5 0.061(2) 0.0304(18) 0.042(3) -0.013(3) 0.003(3) -0.0069(17)
F6 0.044(2) 0.033(2) 0.034(2) -0.0104(18) -0.0039(18) 0.007(2)

loop_
_atom_type_symbol
_atom_type_scat_dispersion_real
_atom_type_scat_dispersion_imag
_atom_type_scat_Cromer_Mann_a1
_atom_type_scat_Cromer_Mann_b1
_atom_type_scat_Cromer_Mann_a2
_atom_type_scat_Cromer_Mann_b2
_atom_type_scat_Cromer_Mann_a3
_atom_type_scat_Cromer_Mann_b3
_atom_type_scat_Cromer_Mann_a4
_atom_type_scat_Cromer_Mann_b4
_atom_type_scat_Cromer_Mann_c
_atom_type_scat_source
C 0.0033 0.0016 2.3100 20.8439 1.0200 10.2075 1.5886 0.5687 0.8650 51.6512 0.2156 'International Tables Vol C 4.2.6.8 and 6.1.1.4'
H 0.0000 0.0000 0.4930 10.5109 0.3229 26.1257 0.1402 3.1424 0.0408 57.7998 0.0030 'International Tables Vol C 4.2.6.8 and 6.1.1.4'
N 0.0061 0.0033 12.2126 0.0057 3.1322 9.8933 2.0125 28.9975 1.1663 0.5826 -11.5290 'International Tables Vol C 4.2.6.8 and 6.1.1.4'
O 0.0106 0.0060 3.0485 13.2771 2.2868 5.7011 1.5463 0.3239 0.8670 32.9089 0.2508 'International Tables Vol C 4.2.6.8 and 6.1.1.4'
F 0.0171 0.0103 3.5392 10.2825 2.6412 4.2944 1.5170 0.2615 1.0243 26.1476 0.2776 'International Tables Vol C 4.2.6.8 and 6.1.1.4'
P 0.1023 0.0942 6.4345 1.9067 4.1791 27.1570 1.7800 0.5260 1.4908 68.1645 1.1149 'International Tables Vol C 4.2.6.8 and 6.1.1.4'
Os -1.2165 7.6030 28.1894 1.6290 16.1550 8.9795 14.9305 0.3827 5.6759 48.1647 11.0005 'International Tables Vol C 4.2.6.8 and 6.1.1.4'

loop_
_geom_angle_atom_site_label_1
_geom_angle_atom_site_label_2
_geom_angle_atom_site_label_3
_geom_angle
_geom_angle_publ_flag
C11 Os1 C21 38.3(3) yes
C11 Os1 C31 69.2(3) yes
C21 Os1 C31 38.1(3) yes
C11 Os1 C41 81.9(2) yes
C21 Os1 C41 68.7(2) yes
C31 Os1 C41 37.9(3) yes
C11 Os1 C51 68.6(2) yes
C21 Os1 C51 80.9(2) yes
C31 Os1 C51 68.5(3) yes
C41 Os1 C51 38.2(2) yes
C11 Os1 C61 37.9(3) yes
C21 Os1 C61 68.5(3) yes
C31 Os1 C61 81.4(3) yes
C41 Os1 C61 69.1(2) yes
C51 Os1 C61 38.0(2) yes
C11 Os1 N12 134.2(2) yes
C21 Os1 N12 172.4(2) yes
C31 Os1 N12 145.5(3) yes
C41 Os1 N12 111.6(2) yes
C51 Os1 N12 94.8(2) yes
C11 Os1 O92 147.2(3) yes
C21 Os1 O92 111.5(3) yes
C31 Os1 O92 91.7(2) yes
C41 Os1 O92 99.5(2) yes
C51 Os1 O92 130.2(3) yes
C11 Os1 N13 89.4(2) yes
C21 Os1 N13 96.2(2) yes
C31 Os1 N13 126.1(3) yes
C41 Os1 N13 163.9(2) yes
C51 Os1 N13 148.1(2) yes
C61 Os1 N12 104.3(2) yes
C61 Os1 O92 168.0(3) yes
N12 Os1 O92 76.0(2) yes
C61 Os1 N13 111.4(2) yes
N12 Os1 N13 84.1(2) yes
O92 Os1 N13 80.6(2) yes
Os1 C11 C21 70.8(3) yes
Os1 C11 C61 70.5(3) yes
C21 C11 C61 119.0(6) yes
Os1 C11 C71 126.3(5) yes
C21 C11 C71 120.1(6) yes
C61 C11 C71 120.8(6) yes
Os1 C21 C11 70.9(4) yes
Os1 C21 C31 69.8(5) yes
C11 C21 C31 119.8(7) yes
Os1 C21 H211 132.3 no
C11 C21 H211 120.1 no
C31 C21 H211 120.1 no
Os1 C31 C21 72.1(5) yes
Os1 C31 C41 73.5(4) yes
C21 C31 C41 122.2(8) yes
Os1 C31 H311 127.9 no
C21 C31 H311 118.9 no
C41 C31 H311 118.9 no
Os1 C41 C31 68.6(5) yes
Os1 C41 C51 69.4(3) yes
C31 C41 C51 116.9(6) yes
Os1 C41 C81 133.0(4) yes
C31 C41 C81 120.6(6) yes
C51 C41 C81 122.4(6) yes
Os1 C51 C41 72.4(3) yes
Os1 C51 C61 70.7(4) yes
C41 C51 C61 121.4(6) yes
Os1 C51 H511 130.3 no
C41 C51 H511 119.4 no
C61 C51 H511 119.3 no
Os1 C61 C51 71.3(3) yes
Os1 C61 C11 71.6(3) yes
C51 C61 C11 120.7(6) yes
Os1 C61 H611 129.9 no
C51 C61 H611 119.7 no
C11 C61 H611 119.6 no
C11 C71 H711 109.6 no
C11 C71 H712 109.3 no
H711 C71 H712 109.5 no
C11 C71 H713 109.5 no
H711 C71 H713 109.5 no
H712 C71 H713 109.5 no
C41 C81 C91 107.2(5) yes
C41 C81 C101 114.1(6) yes
C91 C81 C101 110.0(6) yes
C41 C81 H811 108.5 no
C91 C81 H811 108.4 no
C101 C81 H811 108.5 no
C81 C91 H911 109.5 no
C81 C91 H912 109.4 no
H911 C91 H912 109.5 no
C81 C91 H913 109.5 no
H911 C91 H913 109.5 no
H912 C91 H913 109.5 no
C81 C101 H1011 109.5 no
C81 C101 H1012 109.4 no
H1011 C101 H1012 109.5 no
C81 C101 H1013 109.5 no
H1011 C101 H1013 109.5 no
H1012 C101 H1013 109.5 no
Os1 N12 C22 125.9(4) yes
Os1 N12 C62 115.7(4) yes
C22 N12 C62 118.4(5) yes
N12 C22 C32 121.8(6) yes
N12 C22 H221 119.1 no
C32 C22 H221 119.1 no
C22 C32 C42 119.8(7) yes
C22 C32 H321 120.1 no
C42 C32 H321 120.0 no
C32 C42 C52 119.1(6) yes
C32 C42 H421 120.5 no
C52 C42 H421 120.5 no
C42 C52 C62 118.3(6) yes
C42 C52 H521 120.8 no
C62 C52 H521 120.9 no
C52 C62 N12 122.6(6) yes
C52 C62 C72 123.0(6) yes
N12 C62 C72 114.3(5) yes
C62 C72 O82 121.4(6) yes
C62 C72 O92 114.2(6) yes
O82 C72 O92 124.4(6) yes
Os1 O92 C72 117.4(4) yes
Os1 N13 C23 123.8(4) yes
Os1 N13 C53 130.6(4) yes
C23 N13 C53 105.1(5) yes
N13 C23 N33 112.2(5) yes
N13 C23 H231 123.9 no
N33 C23 H231 124.0 no
C23 N33 C43 107.2(5) yes
C23 N33 C123 126.1(6) yes
C43 N33 C123 126.8(6) yes
N33 C43 C53 106.6(5) yes
N33 C43 N93 124.5(5) yes
C53 C43 N93 128.9(6) yes
N13 C53 C43 109.0(6) yes
N13 C53 C63 131.8(5) yes
C43 C53 C63 119.0(6) yes
C53 C63 N73 110.0(5) yes
C53 C63 O103 129.8(6) yes
N73 C63 O103 120.1(5) yes
C63 N73 C83 125.9(5) yes
C63 N73 H731 117.0 no
C83 N73 H731 117.1 no
N73 C83 N93 123.9(6) yes
N73 C83 N113 116.1(6) yes
N93 C83 N113 120.0(6) yes
C43 N93 C83 111.6(5) yes
C83 N113 H1131 120.1 no
C83 N113 H1132 119.9 no
H1131 N113 H1132 120.0 no
N33 C123 C133 111.4(6) yes
N33 C123 H1231 109.3 no
C133 C123 H1231 108.9 no
N33 C123 H1232 108.8 no
C133 C123 H1232 108.9 no
H1231 C123 H1232 109.5 no
C123 C133 H1331 109.7 no
C123 C133 H1332 109.3 no
H1331 C133 H1332 109.5 no
C123 C133 H1333 109.4 no
H1331 C133 H1333 109.5 no
H1332 C133 H1333 109.5 no
F1 P1 F2 179.0(3) yes
F1 P1 F3 90.5(3) yes
F2 P1 F3 89.9(3) yes
F1 P1 F4 90.7(2) yes
F2 P1 F4 88.9(3) yes
F3 P1 F4 178.4(3) yes
F1 P1 F5 90.2(3) yes
F2 P1 F5 90.7(3) yes
F3 P1 F5 90.9(3) yes
F4 P1 F5 90.1(3) yes
F1 P1 F6 89.4(3) yes
F2 P1 F6 89.7(2) yes
F3 P1 F6 90.0(2) yes
F4 P1 F6 89.0(2) yes
F5 P1 F6 179.0(3) yes

loop_
_geom_bond_atom_site_label_1
_geom_bond_atom_site_label_2
_geom_bond_distance
_geom_bond_publ_flag
Os1 C11 2.195(6) yes
Os1 C21 2.195(6) yes
Os1 C31 2.164(10) yes
Os1 C41 2.229(6) yes
Os1 C51 2.188(6) yes
Os1 C61 2.180(6) yes
Os1 N12 2.101(5) yes
Os1 O92 2.097(7) yes
Os1 N13 2.117(5) yes
C11 C21 1.439(10) yes
C11 C61 1.420(10) yes
C11 C71 1.479(9) yes
C21 C31 1.423(12) yes
C21 H211 1.000 no
C31 C41 1.428(11) yes
C31 H311 1.000 no
C41 C51 1.445(8) yes
C41 C81 1.514(9) yes
C51 C61 1.421(9) yes
C51 H511 1.000 no
C61 H611 1.000 no
C71 H711 1.000 no
C71 H712 1.000 no
C71 H713 1.000 no
C81 C91 1.541(9) yes
C81 C101 1.524(10) yes
C81 H811 1.000 no
C91 H911 1.000 no
C91 H912 1.000 no
C91 H913 1.000 no
C101 H1011 1.000 no
C101 H1012 1.000 no
C101 H1013 1.000 no
N12 C22 1.351(8) yes
N12 C62 1.351(8) yes
C22 C32 1.384(9) yes
C22 H221 1.000 no
C32 C42 1.368(11) yes
C32 H321 1.000 no
C42 C52 1.402(10) yes
C42 H421 1.000 no
C52 C62 1.383(9) yes
C52 H521 1.000 no
C62 C72 1.491(9) yes
C72 O82 1.218(8) yes
C72 O92 1.294(9) yes
N13 C23 1.317(7) yes
N13 C53 1.406(8) yes
C23 N33 1.356(8) yes
C23 H231 1.000 no
N33 C43 1.372(8) yes
N33 C123 1.471(8) yes
C43 C53 1.371(8) yes
C43 N93 1.348(8) yes
C53 C63 1.431(9) yes
C63 N73 1.402(7) yes
C63 O103 1.231(7) yes
N73 C83 1.361(8) yes
N73 H731 1.000 no
C83 N93 1.325(8) yes
C83 N113 1.353(8) yes
N113 H1131 1.000 no
N113 H1132 1.000 no
C123 C133 1.477(11) yes
C123 H1231 1.000 no
C123 H1232 1.000 no
C133 H1331 1.000 no
C133 H1332 1.000 no
C133 H1333 1.000 no
P1 F1 1.616(6) yes
P1 F2 1.602(5) yes
P1 F3 1.580(5) yes
P1 F4 1.600(4) yes
P1 F5 1.581(6) yes
P1 F6 1.626(4) yes

loop_
_geom_hbond_atom_site_label_D
_geom_hbond_atom_site_label_H
_geom_hbond_atom_site_label_A
_geom_hbond_site_symmetry_A
_geom_hbond_angle_DHA
_geom_hbond_distance_DH
_geom_hbond_distance_HA
_geom_hbond_distance_DA
_geom_hbond_publ_flag
N113 H1131 O82 1_545 136.6 1.000 2.192 2.999 yes
N73 H731 O92 1_545 172.3 1.000 1.905 2.899 yes
